data_4031094
loop_
_publ_author_name
'My\'sliwiec, Damian'
'Lis, Tadeusz'
'Gregoli\'nski, Janusz'
'St\;epie\'n, Marcin'

_publ_section_title
;
 Stereoselective Wittig Olefination as a Macrocyclization Tool. Synthesis
 of Large Carbazolophanes.
;
_journal_issue 12
_journal_name_full 'The Journal of organic chemistry'
_journal_page_first 6300
_journal_page_last 6312
_journal_paper_doi 10.1021/acs.joc.5b00745
_journal_volume 80
_journal_year 2015
_chemical_formula_moiety 'C84 H52 Br8 N4, 2(C7 H8)'
_chemical_formula_sum 'C98 H68 Br8 N4'
_chemical_formula_weight 1940.84
_chemical_name_systematic
;
 ?
;
_space_group_IT_number 2
_symmetry_cell_setting triclinic
_symmetry_space_group_name_Hall '-P 1'
_symmetry_space_group_name_H-M 'P -1'
_atom_sites_solution_hydrogens geom
_atom_sites_solution_primary direct
_atom_sites_solution_secondary difmap
_audit_creation_method SHELXL-97
_cell_angle_alpha 72.86(3)
_cell_angle_beta 77.55(3)
_cell_angle_gamma 70.52(3)
_cell_formula_units_Z 2
_cell_length_a 13.356(4)
_cell_length_b 16.431(5)
_cell_length_c 20.106(6)
_cell_measurement_reflns_used 6309
_cell_measurement_temperature 100(2)
_cell_measurement_theta_max 30
_cell_measurement_theta_min 2
_cell_volume 3941(2)
_computing_cell_refinement 'CrysAlis PRO (Agilent, 2011)'
_computing_data_collection 'CrysAlis PRO (Agilent, 2011)'
_computing_data_reduction 'CrysAlis PRO (Agilent, 2011)'
_computing_structure_refinement 'SHELXL-97 (Sheldrick, 1997)'
_computing_structure_solution 'SHELXS-97 (Sheldrick, 1990)'
_diffrn_ambient_temperature 100(2)
_diffrn_measured_fraction_theta_full 0.966
_diffrn_measured_fraction_theta_max 0.833
_diffrn_measurement_device_type 'Xcalibur PX with Ruby CCD'
_diffrn_measurement_method \w
_diffrn_radiation_monochromator graphite
_diffrn_radiation_source 'fine-focus sealed tube'
_diffrn_radiation_type MoK\a
_diffrn_radiation_wavelength 0.71073
_diffrn_reflns_av_R_equivalents 0.0471
_diffrn_reflns_av_sigmaI/netI 0.1149
_diffrn_reflns_limit_h_max 17
_diffrn_reflns_limit_h_min -17
_diffrn_reflns_limit_k_max 21
_diffrn_reflns_limit_k_min -19
_diffrn_reflns_limit_l_max 28
_diffrn_reflns_limit_l_min -24
_diffrn_reflns_number 31417
_diffrn_reflns_theta_full 25.50
_diffrn_reflns_theta_max 29.89
_diffrn_reflns_theta_min 2.66
_exptl_absorpt_coefficient_mu 4.123
_exptl_absorpt_correction_T_max 0.774
_exptl_absorpt_correction_T_min 0.654
_exptl_absorpt_correction_type analytical
_exptl_absorpt_process_details
;
CrysAlis RED, Oxford Diffraction Ltd.,
Version 1.171.32.5
Analytical numeric absorption correction using a
multifaceted crystal model based on expressions
 derived by R.C. Clark & J.S. Reid.
(Clark, R. C. & Reid, J. S. (1995). Acta Cryst. A51, 887-897)
;
_exptl_crystal_colour yellow
_exptl_crystal_density_diffrn 1.635
_exptl_crystal_density_method 'not measured'
_exptl_crystal_description parallepiped
_exptl_crystal_F_000 1928
_exptl_crystal_size_max 0.09
_exptl_crystal_size_mid 0.09
_exptl_crystal_size_min 0.08
_refine_diff_density_max 0.78
_refine_diff_density_min -1.06
_refine_diff_density_rms 0.138
_refine_ls_extinction_method none
_refine_ls_goodness_of_fit_ref 1.022
_refine_ls_hydrogen_treatment constr
_refine_ls_matrix_type full
_refine_ls_number_parameters 1037
_refine_ls_number_reflns 18966
_refine_ls_number_restraints 0
_refine_ls_restrained_S_all 1.022
_refine_ls_R_factor_all 0.1245
_refine_ls_R_factor_gt 0.0635
_refine_ls_shift/su_max 0.003
_refine_ls_shift/su_mean 0.000
_refine_ls_structure_factor_coef Fsqd
_refine_ls_weighting_details 'calc w=1/[\s^2^(Fo^2^)+(0.0372P)^2^+4.806P] where P=(Fo^2^+2Fc^2^)/3'
_refine_ls_weighting_scheme calc
_refine_ls_wR_factor_gt 0.1049
_refine_ls_wR_factor_ref 0.1246
_reflns_number_gt 11701
_reflns_number_total 18966
_reflns_threshold_expression >2sigma(I)
_cod_data_source_file jo5b00745_si_003.cif
_cod_data_source_block dste40a
_cod_depositor_comments
;
The following automatic conversions were performed:

'_symmetry_cell_setting' value 'TRICLINIC' changed to 'triclinic'
according to
/usr/data/users/saulius/crontab/automatic-downloads/rss-feeds/ACS/lib/dictionaries/cif_core.dic
dictionary named 'cif_core.dic' version 2.4.2 from 2011-04-26.

Automatic conversion script
Id: cif_fix_values 3271 2015-04-21 07:52:19Z andrius 

 Adding full bibliography for 4031087--4031094.cif.
;
_cod_original_sg_symbol_H-M P-1
_cod_database_code 4031094

loop_
_symmetry_equiv_pos_as_xyz
'x, y, z'
'-x, -y, -z'

loop_
_atom_site_label
_atom_site_type_symbol
_atom_site_fract_x
_atom_site_fract_y
_atom_site_fract_z
_atom_site_U_iso_or_equiv
_atom_site_adp_type
_atom_site_occupancy
_atom_site_symmetry_multiplicity
_atom_site_calc_flag
_atom_site_refinement_flags
_atom_site_disorder_assembly
_atom_site_disorder_group
Br1 Br 0.66753(5) 0.58181(4) 0.10936(3) 0.02751(15) Uani 1 1 d . . .
Br2 Br 0.94270(5) 0.02213(4) 0.12517(3) 0.02985(15) Uani 1 1 d . . .
Br3 Br 0.76319(6) -0.29334(4) 0.25395(3) 0.03090(16) Uani 1 1 d . . .
Br4 Br 0.23826(5) -0.08059(4) 0.00958(3) 0.02618(15) Uani 1 1 d . . .
Br5 Br 0.03547(5) 0.39593(4) -0.06641(3) 0.02709(15) Uani 1 1 d . . .
Br6 Br -0.19443(5) 0.48901(3) 0.34479(3) 0.02413(14) Uani 1 1 d . . .
Br7 Br -0.03930(5) 0.32609(4) 0.63230(3) 0.02567(14) Uani 1 1 d . . .
Br8 Br 0.42950(5) 0.61600(3) 0.46778(3) 0.02172(14) Uani 1 1 d . . .
N1 N 0.6545(4) 0.2401(3) 0.3246(2) 0.0163(10) Uani 1 1 d . . .
C1 C 0.6501(4) 0.3260(3) 0.2827(3) 0.0147(11) Uani 1 1 d . . .
C2 C 0.6020(4) 0.4073(3) 0.2999(3) 0.0165(12) Uani 1 1 d . . .
H2 H 0.5665 0.4099 0.3459 0.020 Uiso 1 1 calc R . .
C3 C 0.6065(4) 0.4859(3) 0.2482(3) 0.0142(11) Uani 1 1 d . . .
C4 C 0.6619(5) 0.4773(3) 0.1814(3) 0.0164(12) Uani 1 1 d . . .
C5 C 0.7121(4) 0.3964(3) 0.1649(3) 0.0178(12) Uani 1 1 d . . .
H5 H 0.7502 0.3934 0.1195 0.021 Uiso 1 1 calc R . .
C6 C 0.7060(4) 0.3191(3) 0.2157(3) 0.0162(12) Uani 1 1 d . . .
C7 C 0.7515(5) 0.2255(3) 0.2177(3) 0.0173(12) Uani 1 1 d . . .
C8 C 0.8169(5) 0.1784(3) 0.1699(3) 0.0172(12) Uani 1 1 d . . .
H8 H 0.8411 0.2087 0.1244 0.021 Uiso 1 1 calc R . .
C9 C 0.8467(5) 0.0859(3) 0.1896(3) 0.0186(12) Uani 1 1 d . . .
C10 C 0.8076(5) 0.0397(3) 0.2554(3) 0.0180(12) Uani 1 1 d . . .
C11 C 0.7429(5) 0.0863(3) 0.3037(3) 0.0179(12) Uani 1 1 d . . .
H11 H 0.7171 0.0556 0.3487 0.021 Uiso 1 1 calc R . .
C12 C 0.7160(4) 0.1791(3) 0.2857(3) 0.0147(11) Uani 1 1 d . . .
C13 C 0.8407(5) -0.0605(3) 0.2758(3) 0.0252(14) Uani 1 1 d . . .
H13 H 0.9002 -0.0874 0.3015 0.030 Uiso 1 1 calc R . .
C14 C 0.7997(5) -0.1170(3) 0.2635(3) 0.0180(12) Uani 1 1 d . . .
H14 H 0.8335 -0.1780 0.2827 0.022 Uiso 1 1 calc R . .
C15 C 0.6051(5) 0.2223(3) 0.3962(3) 0.0186(12) Uani 1 1 d . . .
C16 C 0.6637(5) 0.1623(3) 0.4485(3) 0.0225(13) Uani 1 1 d . . .
H16 H 0.7367 0.1316 0.4367 0.027 Uiso 1 1 calc R . .
C17 C 0.6168(6) 0.1466(4) 0.5178(3) 0.0273(15) Uani 1 1 d . . .
H17 H 0.6566 0.1033 0.5530 0.033 Uiso 1 1 calc R . .
C18 C 0.5114(5) 0.1941(4) 0.5360(3) 0.0273(15) Uani 1 1 d . . .
C19 C 0.4611(6) 0.1797(4) 0.6122(3) 0.0391(18) Uani 1 1 d . . .
H19A H 0.5087 0.1283 0.6407 0.059 Uiso 1 1 calc R . .
H19B H 0.3920 0.1687 0.6161 0.059 Uiso 1 1 calc R . .
H19C H 0.4499 0.2328 0.6289 0.059 Uiso 1 1 calc R . .
C20 C 0.4542(5) 0.2536(4) 0.4836(3) 0.0310(15) Uani 1 1 d . . .
H20 H 0.3818 0.2856 0.4953 0.037 Uiso 1 1 calc R . .
C21 C 0.5003(5) 0.2677(3) 0.4133(3) 0.0233(13) Uani 1 1 d . . .
H21 H 0.4594 0.3085 0.3776 0.028 Uiso 1 1 calc R . .
N2 N 0.5040(4) 0.0732(3) 0.1182(2) 0.0127(9) Uani 1 1 d . . .
C22 C 0.5681(4) -0.0046(3) 0.1568(2) 0.0131(11) Uani 1 1 d . . .
C23 C 0.6515(4) -0.0157(3) 0.1928(2) 0.0151(11) Uani 1 1 d . . .
H23 H 0.6684 0.0348 0.1957 0.018 Uiso 1 1 calc R . .
C24 C 0.7101(4) -0.1007(3) 0.2247(2) 0.0140(11) Uani 1 1 d . . .
C25 C 0.6824(5) -0.1736(3) 0.2179(3) 0.0163(12) Uani 1 1 d . . .
C26 C 0.6006(5) -0.1640(3) 0.1827(2) 0.0154(12) Uani 1 1 d . . .
H26 H 0.5845 -0.2147 0.1793 0.018 Uiso 1 1 calc R . .
C27 C 0.5408(4) -0.0777(3) 0.1515(2) 0.0126(11) Uani 1 1 d . . .
C28 C 0.4559(4) -0.0433(3) 0.1080(2) 0.0137(11) Uani 1 1 d . . .
C29 C 0.3963(5) -0.0825(3) 0.0845(3) 0.0168(12) Uani 1 1 d . . .
H29 H 0.4078 -0.1451 0.0984 0.020 Uiso 1 1 calc R . .
C30 C 0.3205(4) -0.0288(3) 0.0408(3) 0.0165(11) Uani 1 1 d . . .
C31 C 0.3019(4) 0.0637(3) 0.0193(2) 0.0144(11) Uani 1 1 d . . .
C32 C 0.3590(4) 0.1037(3) 0.0440(3) 0.0167(12) Uani 1 1 d . . .
H32 H 0.3451 0.1665 0.0313 0.020 Uiso 1 1 calc R . .
C33 C 0.4362(4) 0.0505(3) 0.0872(3) 0.0144(11) Uani 1 1 d . . .
C34 C 0.2262(5) 0.1177(3) -0.0327(3) 0.0186(12) Uani 1 1 d . . .
H34 H 0.2387 0.0983 -0.0746 0.022 Uiso 1 1 calc R . .
C35 C 0.1428(5) 0.1899(3) -0.0285(3) 0.0169(12) Uani 1 1 d . . .
H35 H 0.1101 0.2202 -0.0700 0.020 Uiso 1 1 calc R . .
C36 C 0.5015(4) 0.1618(3) 0.1156(3) 0.0150(11) Uani 1 1 d . . .
C37 C 0.5015(5) 0.2245(3) 0.0520(3) 0.0191(12) Uani 1 1 d . . .
H37 H 0.5065 0.2083 0.0095 0.023 Uiso 1 1 calc R . .
C38 C 0.4942(5) 0.3111(3) 0.0510(3) 0.0233(13) Uani 1 1 d . . .
H38 H 0.4927 0.3541 0.0073 0.028 Uiso 1 1 calc R . .
C39 C 0.4889(5) 0.3371(3) 0.1116(3) 0.0214(13) Uani 1 1 d . . .
C40 C 0.4751(5) 0.4327(3) 0.1092(3) 0.0319(16) Uani 1 1 d . . .
H40A H 0.5349 0.4516 0.0782 0.048 Uiso 1 1 calc R . .
H40B H 0.4737 0.4385 0.1566 0.048 Uiso 1 1 calc R . .
H40C H 0.4076 0.4704 0.0914 0.048 Uiso 1 1 calc R . .
C41 C 0.4923(5) 0.2726(3) 0.1740(3) 0.0212(13) Uani 1 1 d . . .
H41 H 0.4908 0.2880 0.2163 0.025 Uiso 1 1 calc R . .
C42 C 0.4977(4) 0.1862(3) 0.1766(3) 0.0157(11) Uani 1 1 d . . .
H42 H 0.4989 0.1434 0.2204 0.019 Uiso 1 1 calc R . .
N3 N 0.0467(4) 0.1688(3) 0.2296(2) 0.0166(10) Uani 1 1 d . . .
C43 C 0.0542(4) 0.2099(3) 0.1576(3) 0.0154(11) Uani 1 1 d . . .
C44 C 0.0994(4) 0.1729(3) 0.1006(3) 0.0180(12) Uani 1 1 d . . .
H44 H 0.1325 0.1106 0.1078 0.022 Uiso 1 1 calc R . .
C45 C 0.0963(4) 0.2276(3) 0.0324(3) 0.0166(12) Uani 1 1 d . . .
C46 C 0.0401(5) 0.3190(3) 0.0250(2) 0.0159(12) Uani 1 1 d . . .
C47 C -0.0092(4) 0.3559(3) 0.0816(3) 0.0178(12) Uani 1 1 d . . .
H47 H -0.0479 0.4172 0.0745 0.021 Uiso 1 1 calc R . .
C48 C -0.0014(4) 0.3017(3) 0.1494(3) 0.0140(11) Uani 1 1 d . . .
C49 C -0.0388(4) 0.3164(3) 0.2183(3) 0.0159(12) Uani 1 1 d . . .
C50 C -0.0935(4) 0.3928(3) 0.2425(3) 0.0156(11) Uani 1 1 d . . .
H50 H -0.1124 0.4495 0.2108 0.019 Uiso 1 1 calc R . .
C51 C -0.1195(5) 0.3834(3) 0.3145(3) 0.0174(12) Uani 1 1 d . . .
C52 C -0.0918(4) 0.3003(3) 0.3635(3) 0.0159(11) Uani 1 1 d . . .
C53 C -0.0370(4) 0.2251(3) 0.3386(2) 0.0127(11) Uani 1 1 d . . .
H53 H -0.0181 0.1685 0.3704 0.015 Uiso 1 1 calc R . .
C54 C -0.0097(4) 0.2331(3) 0.2667(3) 0.0158(11) Uani 1 1 d . . .
C55 C -0.1264(5) 0.2905(3) 0.4409(3) 0.0183(12) Uani 1 1 d . . .
H55 H -0.1871 0.2689 0.4586 0.022 Uiso 1 1 calc R . .
C56 C -0.0857(5) 0.3071(3) 0.4889(3) 0.0186(12) Uani 1 1 d . . .
H56 H -0.1204 0.2932 0.5355 0.022 Uiso 1 1 calc R . .
C57 C 0.1005(5) 0.0773(3) 0.2587(3) 0.0172(12) Uani 1 1 d . . .
C58 C 0.0450(5) 0.0257(3) 0.3111(3) 0.0191(12) Uani 1 1 d . . .
H58 H -0.0288 0.0496 0.3264 0.023 Uiso 1 1 calc R . .
C59 C 0.0999(5) -0.0620(3) 0.3407(3) 0.0222(13) Uani 1 1 d . . .
H59 H 0.0630 -0.0973 0.3773 0.027 Uiso 1 1 calc R . .
C60 C 0.2069(5) -0.0991(3) 0.3181(3) 0.0225(13) Uani 1 1 d . . .
C61 C 0.2646(5) -0.1944(3) 0.3508(3) 0.0295(15) Uani 1 1 d . . .
H61A H 0.2542 -0.2039 0.4019 0.044 Uiso 1 1 calc R . .
H61B H 0.3413 -0.2063 0.3335 0.044 Uiso 1 1 calc R . .
H61C H 0.2359 -0.2346 0.3381 0.044 Uiso 1 1 calc R . .
C62 C 0.2597(5) -0.0464(3) 0.2651(3) 0.0242(14) Uani 1 1 d . . .
H62 H 0.3327 -0.0710 0.2485 0.029 Uiso 1 1 calc R . .
C63 C 0.2076(5) 0.0416(3) 0.2360(3) 0.0228(13) Uani 1 1 d . . .
H63 H 0.2454 0.0773 0.2005 0.027 Uiso 1 1 calc R . .
N4 N 0.2118(4) 0.4309(3) 0.3507(2) 0.0160(10) Uani 1 1 d . . .
C64 C 0.1452(5) 0.4035(3) 0.4105(2) 0.0149(11) Uani 1 1 d . . .
C65 C 0.0657(5) 0.3645(3) 0.4167(3) 0.0151(11) Uani 1 1 d . . .
H65 H 0.0529 0.3518 0.3767 0.018 Uiso 1 1 calc R . .
C66 C 0.0042(5) 0.3435(3) 0.4812(3) 0.0173(12) Uani 1 1 d . . .
C67 C 0.0309(5) 0.3614(3) 0.5388(2) 0.0164(12) Uani 1 1 d . . .
C68 C 0.1074(5) 0.4031(3) 0.5331(3) 0.0181(12) Uani 1 1 d . . .
H68 H 0.1201 0.4158 0.5732 0.022 Uiso 1 1 calc R . .
C69 C 0.1659(4) 0.4263(3) 0.4675(3) 0.0149(11) Uani 1 1 d . . .
C70 C 0.2463(4) 0.4721(3) 0.4405(3) 0.0158(11) Uani 1 1 d . . .
C71 C 0.2953(5) 0.5143(3) 0.4692(3) 0.0169(12) Uani 1 1 d . . .
H71 H 0.2786 0.5143 0.5175 0.020 Uiso 1 1 calc R . .
C72 C 0.3685(5) 0.5559(3) 0.4264(3) 0.0167(12) Uani 1 1 d . . .
C73 C 0.3986(4) 0.5554(3) 0.3551(3) 0.0152(11) Uani 1 1 d . . .
C74 C 0.3495(4) 0.5142(3) 0.3259(3) 0.0157(12) Uani 1 1 d . . .
H74 H 0.3678 0.5135 0.2776 0.019 Uiso 1 1 calc R . .
C75 C 0.2730(4) 0.4738(3) 0.3681(3) 0.0150(11) Uani 1 1 d . . .
C76 C 0.4788(5) 0.6005(3) 0.3119(3) 0.0167(12) Uani 1 1 d . . .
H76 H 0.4690 0.6578 0.3182 0.020 Uiso 1 1 calc R . .
C77 C 0.5620(5) 0.5735(3) 0.2658(3) 0.0170(12) Uani 1 1 d . . .
H77 H 0.5982 0.6165 0.2406 0.020 Uiso 1 1 calc R . .
C78 C 0.2105(4) 0.4220(3) 0.2823(2) 0.0152(11) Uani 1 1 d . . .
C79 C 0.1899(5) 0.4960(4) 0.2272(3) 0.0215(13) Uani 1 1 d . . .
H79 H 0.1755 0.5537 0.2343 0.026 Uiso 1 1 calc R . .
C80 C 0.1903(5) 0.4854(4) 0.1613(3) 0.0302(15) Uani 1 1 d . . .
H80 H 0.1761 0.5365 0.1234 0.036 Uiso 1 1 calc R . .
C81 C 0.2109(5) 0.4026(4) 0.1494(3) 0.0251(14) Uani 1 1 d . . .
C82 C 0.2179(6) 0.3931(5) 0.0760(3) 0.0387(17) Uani 1 1 d . . .
H82A H 0.2181 0.3327 0.0780 0.058 Uiso 1 1 calc R . .
H82B H 0.2840 0.4042 0.0481 0.058 Uiso 1 1 calc R . .
H82C H 0.1560 0.4362 0.0541 0.058 Uiso 1 1 calc R . .
C83 C 0.2270(5) 0.3297(4) 0.2056(3) 0.0224(13) Uani 1 1 d . . .
H83 H 0.2372 0.2725 0.1989 0.027 Uiso 1 1 calc R . .
C84 C 0.2284(5) 0.3382(4) 0.2721(3) 0.0223(13) Uani 1 1 d . . .
H84 H 0.2416 0.2871 0.3102 0.027 Uiso 1 1 calc R . .
C85 C 0.2279(6) 0.6965(4) 0.0785(3) 0.0271(14) Uani 1 1 d . . .
C86 C 0.3040(6) 0.6820(4) 0.1216(3) 0.0323(16) Uani 1 1 d . . .
H86 H 0.3757 0.6479 0.1106 0.039 Uiso 1 1 calc R . .
C87 C 0.2766(6) 0.7166(4) 0.1803(3) 0.0390(18) Uani 1 1 d . . .
H87 H 0.3296 0.7062 0.2091 0.047 Uiso 1 1 calc R . .
C88 C 0.1726(7) 0.7662(4) 0.1972(3) 0.0421(19) Uani 1 1 d . . .
H88 H 0.1547 0.7914 0.2366 0.051 Uiso 1 1 calc R . .
C89 C 0.0957(7) 0.7788(4) 0.1570(4) 0.0449(19) Uani 1 1 d . . .
H89 H 0.0234 0.8102 0.1695 0.054 Uiso 1 1 calc R . .
C90 C 0.1250(6) 0.7451(4) 0.0977(3) 0.0358(16) Uani 1 1 d . . .
H90 H 0.0716 0.7560 0.0691 0.043 Uiso 1 1 calc R . .
C91 C 0.2548(6) 0.6633(4) 0.0132(3) 0.0349(16) Uani 1 1 d . . .
H91A H 0.1902 0.6572 0.0019 0.052 Uiso 1 1 calc R . .
H91B H 0.3092 0.6053 0.0206 0.052 Uiso 1 1 calc R . .
H91C H 0.2825 0.7057 -0.0257 0.052 Uiso 1 1 calc R . .
C92A C 0.7457(7) -0.0915(7) 0.5399(5) 0.041(4) Uani 0.50 1 d PG A 1
C93A C 0.7424(7) -0.0917(8) 0.6095(6) 0.049(5) Uani 0.50 1 d PG A 1
H93A H 0.8068 -0.1018 0.6276 0.059 Uiso 0.50 1 calc PR A 1
C94A C 0.6450(8) -0.0771(9) 0.6527(4) 0.033(5) Uani 0.50 1 d PG A 1
H94A H 0.6427 -0.0772 0.7003 0.039 Uiso 0.50 1 calc PR A 1
C95A C 0.5508(6) -0.0622(8) 0.6263(5) 0.036(5) Uani 0.50 1 d PG A 1
H95A H 0.4842 -0.0522 0.6558 0.044 Uiso 0.50 1 calc PR A 1
C96A C 0.5540(8) -0.0620(7) 0.5566(5) 0.043(4) Uani 0.50 1 d PG A 1
H96A H 0.4897 -0.0519 0.5386 0.051 Uiso 0.50 1 calc PR A 1
C97A C 0.6515(10) -0.0767(6) 0.5135(4) 0.048(6) Uani 0.50 1 d PG A 1
H97A H 0.6537 -0.0765 0.4659 0.058 Uiso 0.50 1 calc PR A 1
C98A C 0.847(2) -0.1035(17) 0.4896(12) 0.073(9) Uani 0.50 1 d P A 1
H98A H 0.8607 -0.0458 0.4685 0.109 Uiso 0.50 1 calc PR A 1
H98B H 0.8388 -0.1278 0.4526 0.109 Uiso 0.50 1 calc PR A 1
H98C H 0.9063 -0.1446 0.5146 0.109 Uiso 0.50 1 calc PR A 1
C92B C 0.6973(9) -0.0916(8) 0.5828(6) 0.058(5) Uani 0.50 1 d PG B 2
C93B C 0.7934(11) -0.0727(8) 0.5767(6) 0.066(5) Uani 0.50 1 d PG B 2
H93B H 0.8083 -0.0545 0.6133 0.079 Uiso 0.50 1 calc PR B 2
C94B C 0.8677(8) -0.0805(10) 0.5170(7) 0.058(6) Uani 0.50 1 d PG B 2
H94B H 0.9334 -0.0676 0.5129 0.070 Uiso 0.50 1 calc PR B 2
C95B C 0.8460(11) -0.1071(11) 0.4635(6) 0.059(8) Uani 0.50 1 d PG B 2
H95B H 0.8968 -0.1124 0.4227 0.071 Uiso 0.50 1 calc PR B 2
C96B C 0.7499(13) -0.1259(10) 0.4695(6) 0.084(7) Uani 0.50 1 d PG B 2
H96B H 0.7351 -0.1441 0.4329 0.100 Uiso 0.50 1 calc PR B 2
C97B C 0.6756(10) -0.1182(8) 0.5292(7) 0.072(7) Uani 0.50 1 d PG B 2
H97B H 0.6099 -0.1310 0.5333 0.086 Uiso 0.50 1 calc PR B 2
C98B C 0.609(2) -0.080(2) 0.6393(12) 0.090(9) Uani 0.50 1 d P B 2
H98D H 0.6194 -0.0433 0.6665 0.134 Uiso 0.50 1 calc PR B 2
H98E H 0.6076 -0.1383 0.6701 0.134 Uiso 0.50 1 calc PR B 2
H98F H 0.5415 -0.0507 0.6196 0.134 Uiso 0.50 1 calc PR B 2

loop_
_atom_site_aniso_label
_atom_site_aniso_U_11
_atom_site_aniso_U_22
_atom_site_aniso_U_33
_atom_site_aniso_U_23
_atom_site_aniso_U_13
_atom_site_aniso_U_12
Br1 0.0354(4) 0.0206(3) 0.0232(3) -0.0002(2) -0.0005(3) -0.0103(3)
Br2 0.0291(4) 0.0254(3) 0.0373(3) -0.0191(3) -0.0050(3) -0.0004(3)
Br3 0.0362(4) 0.0157(3) 0.0417(4) -0.0035(3) -0.0165(3) -0.0045(3)
Br4 0.0255(4) 0.0235(3) 0.0367(3) -0.0094(3) -0.0115(3) -0.0097(3)
Br5 0.0372(4) 0.0212(3) 0.0222(3) -0.0016(2) -0.0070(3) -0.0090(3)
Br6 0.0325(4) 0.0175(3) 0.0225(3) -0.0097(2) -0.0064(3) -0.0012(2)
Br7 0.0264(4) 0.0328(3) 0.0178(3) -0.0054(2) -0.0013(2) -0.0101(3)
Br8 0.0260(4) 0.0161(3) 0.0280(3) -0.0064(2) -0.0111(3) -0.0067(2)
N1 0.013(3) 0.011(2) 0.024(2) -0.0050(18) -0.001(2) -0.0037(18)
C1 0.013(3) 0.011(2) 0.022(3) -0.001(2) -0.006(2) -0.005(2)
C2 0.015(3) 0.017(3) 0.020(3) -0.007(2) -0.001(2) -0.007(2)
C3 0.008(3) 0.014(2) 0.023(3) -0.007(2) -0.007(2) -0.002(2)
C4 0.015(3) 0.014(2) 0.023(3) -0.002(2) -0.008(2) -0.007(2)
C5 0.010(3) 0.020(3) 0.026(3) -0.008(2) -0.003(2) -0.005(2)
C6 0.009(3) 0.017(3) 0.029(3) -0.010(2) -0.008(2) -0.004(2)
C7 0.012(3) 0.015(3) 0.031(3) -0.008(2) -0.010(2) -0.005(2)
C8 0.017(3) 0.018(3) 0.020(3) -0.007(2) -0.005(2) -0.006(2)
C9 0.014(3) 0.018(3) 0.027(3) -0.013(2) -0.009(2) 0.001(2)
C10 0.016(3) 0.012(2) 0.032(3) -0.009(2) -0.018(3) 0.000(2)
C11 0.017(3) 0.016(3) 0.022(3) -0.007(2) -0.004(2) -0.004(2)
C12 0.006(3) 0.015(2) 0.026(3) -0.010(2) -0.005(2) -0.001(2)
C13 0.029(4) 0.015(3) 0.033(3) -0.008(2) -0.020(3) 0.003(2)
C14 0.016(3) 0.008(2) 0.026(3) -0.005(2) -0.007(2) 0.004(2)
C15 0.024(4) 0.012(2) 0.019(3) -0.007(2) 0.003(2) -0.006(2)
C16 0.031(4) 0.012(3) 0.028(3) -0.005(2) -0.009(3) -0.008(2)
C17 0.046(5) 0.018(3) 0.025(3) -0.004(2) -0.008(3) -0.017(3)
C18 0.036(4) 0.019(3) 0.030(3) -0.007(3) 0.005(3) -0.017(3)
C19 0.051(5) 0.036(4) 0.032(4) -0.011(3) 0.012(3) -0.023(4)
C20 0.025(4) 0.018(3) 0.045(4) -0.011(3) 0.011(3) -0.008(3)
C21 0.023(4) 0.014(3) 0.030(3) -0.002(2) -0.003(3) -0.004(2)
N2 0.013(3) 0.010(2) 0.017(2) -0.0033(17) -0.0084(18) -0.0028(18)
C22 0.016(3) 0.010(2) 0.014(3) -0.006(2) 0.001(2) -0.003(2)
C23 0.018(3) 0.010(2) 0.019(3) -0.006(2) -0.005(2) -0.003(2)
C24 0.017(3) 0.011(2) 0.013(3) -0.002(2) -0.003(2) -0.002(2)
C25 0.018(3) 0.009(2) 0.017(3) 0.000(2) -0.004(2) 0.000(2)
C26 0.023(3) 0.012(2) 0.014(3) 0.000(2) -0.002(2) -0.011(2)
C27 0.011(3) 0.014(2) 0.013(3) -0.004(2) -0.003(2) -0.001(2)
C28 0.010(3) 0.017(3) 0.015(3) -0.005(2) 0.003(2) -0.008(2)
C29 0.018(3) 0.014(2) 0.017(3) -0.005(2) 0.001(2) -0.005(2)
C30 0.011(3) 0.023(3) 0.022(3) -0.011(2) 0.002(2) -0.010(2)
C31 0.010(3) 0.022(3) 0.012(2) -0.010(2) 0.002(2) -0.003(2)
C32 0.017(3) 0.012(2) 0.020(3) -0.005(2) -0.005(2) -0.001(2)
C33 0.010(3) 0.017(3) 0.017(3) -0.007(2) 0.001(2) -0.004(2)
C34 0.018(3) 0.025(3) 0.017(3) -0.008(2) -0.001(2) -0.010(2)
C35 0.017(3) 0.020(3) 0.016(3) -0.002(2) -0.007(2) -0.007(2)
C36 0.008(3) 0.011(2) 0.026(3) -0.008(2) -0.004(2) 0.001(2)
C37 0.019(4) 0.017(3) 0.022(3) -0.004(2) -0.007(2) -0.006(2)
C38 0.021(4) 0.016(3) 0.032(3) 0.001(2) -0.013(3) -0.006(2)
C39 0.010(3) 0.013(3) 0.046(4) -0.010(2) -0.009(3) -0.001(2)
C40 0.029(4) 0.014(3) 0.057(4) -0.010(3) -0.020(3) -0.002(3)
C41 0.017(4) 0.023(3) 0.031(3) -0.018(2) -0.007(3) -0.004(2)
C42 0.011(3) 0.017(3) 0.019(3) -0.004(2) -0.005(2) -0.003(2)
N3 0.011(3) 0.016(2) 0.018(2) -0.0049(18) -0.0027(19) 0.0036(18)
C43 0.008(3) 0.015(3) 0.022(3) -0.003(2) -0.005(2) -0.002(2)
C44 0.015(3) 0.018(3) 0.022(3) -0.010(2) -0.004(2) -0.001(2)
C45 0.010(3) 0.021(3) 0.020(3) -0.008(2) -0.003(2) -0.003(2)
C46 0.023(3) 0.015(2) 0.012(3) 0.004(2) -0.011(2) -0.009(2)
C47 0.014(3) 0.013(2) 0.027(3) -0.004(2) -0.006(2) -0.003(2)
C48 0.011(3) 0.012(2) 0.018(3) -0.003(2) -0.005(2) -0.001(2)
C49 0.015(3) 0.016(3) 0.020(3) -0.004(2) -0.008(2) -0.005(2)
C50 0.012(3) 0.013(2) 0.023(3) -0.006(2) -0.006(2) -0.002(2)
C51 0.016(3) 0.017(3) 0.024(3) -0.013(2) -0.006(2) -0.001(2)
C52 0.011(3) 0.023(3) 0.017(3) -0.006(2) -0.004(2) -0.008(2)
C53 0.008(3) 0.014(2) 0.017(3) -0.005(2) -0.001(2) -0.002(2)
C54 0.010(3) 0.017(3) 0.023(3) -0.008(2) -0.001(2) -0.005(2)
C55 0.016(3) 0.017(3) 0.019(3) -0.002(2) -0.001(2) -0.005(2)
C56 0.020(4) 0.018(3) 0.019(3) -0.004(2) -0.002(2) -0.007(2)
C57 0.023(4) 0.012(2) 0.014(3) -0.003(2) -0.008(2) 0.000(2)
C58 0.017(3) 0.019(3) 0.024(3) -0.007(2) -0.008(2) -0.003(2)
C59 0.024(4) 0.020(3) 0.026(3) -0.003(2) -0.010(3) -0.009(3)
C60 0.026(4) 0.014(3) 0.025(3) -0.004(2) -0.011(3) 0.001(2)
C61 0.033(4) 0.017(3) 0.036(4) -0.005(3) -0.012(3) 0.000(3)
C62 0.024(4) 0.022(3) 0.021(3) -0.009(2) -0.004(3) 0.005(2)
C63 0.023(4) 0.022(3) 0.017(3) -0.003(2) -0.002(2) 0.000(3)
N4 0.018(3) 0.020(2) 0.015(2) -0.0063(18) -0.0046(19) -0.009(2)
C64 0.018(3) 0.017(3) 0.010(2) -0.005(2) -0.002(2) -0.006(2)
C65 0.019(3) 0.015(2) 0.015(3) -0.008(2) -0.005(2) -0.005(2)
C66 0.016(3) 0.015(3) 0.018(3) -0.002(2) -0.005(2) -0.001(2)
C67 0.014(3) 0.018(3) 0.012(3) 0.000(2) 0.000(2) -0.003(2)
C68 0.019(3) 0.026(3) 0.013(3) -0.004(2) -0.006(2) -0.008(2)
C69 0.015(3) 0.012(2) 0.019(3) -0.005(2) -0.010(2) 0.000(2)
C70 0.008(3) 0.020(3) 0.020(3) -0.008(2) -0.001(2) -0.002(2)
C71 0.024(4) 0.014(3) 0.013(3) -0.005(2) -0.007(2) -0.002(2)
C72 0.016(3) 0.011(2) 0.025(3) -0.008(2) -0.008(2) 0.000(2)
C73 0.013(3) 0.007(2) 0.025(3) -0.004(2) -0.007(2) 0.001(2)
C74 0.017(3) 0.014(3) 0.013(3) -0.004(2) -0.002(2) -0.001(2)
C75 0.008(3) 0.016(3) 0.021(3) -0.009(2) -0.003(2) 0.002(2)
C76 0.018(3) 0.011(2) 0.026(3) -0.007(2) -0.009(2) -0.004(2)
C77 0.022(4) 0.013(2) 0.018(3) -0.001(2) -0.008(2) -0.006(2)
C78 0.011(3) 0.024(3) 0.015(3) -0.007(2) -0.002(2) -0.008(2)
C79 0.029(4) 0.025(3) 0.019(3) -0.006(2) -0.007(3) -0.015(3)
C80 0.042(5) 0.033(3) 0.018(3) 0.005(3) -0.008(3) -0.021(3)
C81 0.020(4) 0.045(4) 0.018(3) -0.014(3) 0.005(2) -0.017(3)
C82 0.032(5) 0.070(5) 0.023(3) -0.020(3) -0.001(3) -0.020(4)
C83 0.012(3) 0.030(3) 0.029(3) -0.020(3) 0.004(2) -0.006(3)
C84 0.019(4) 0.026(3) 0.025(3) -0.010(2) -0.004(3) -0.007(3)
C85 0.036(4) 0.024(3) 0.024(3) 0.000(2) -0.004(3) -0.018(3)
C86 0.030(4) 0.019(3) 0.044(4) -0.001(3) -0.009(3) -0.006(3)
C87 0.058(6) 0.030(4) 0.035(4) 0.003(3) -0.021(4) -0.022(4)
C88 0.063(6) 0.033(4) 0.037(4) -0.016(3) 0.006(4) -0.024(4)
C89 0.047(6) 0.027(4) 0.063(5) -0.017(3) 0.009(4) -0.018(3)
C90 0.030(4) 0.027(3) 0.052(4) -0.004(3) -0.009(3) -0.012(3)
C91 0.036(5) 0.040(4) 0.033(4) -0.004(3) -0.005(3) -0.020(3)
C92A 0.024(9) 0.022(7) 0.057(10) -0.010(7) 0.007(8) 0.010(6)
C93A 0.033(12) 0.045(9) 0.063(13) 0.026(9) -0.034(10) -0.020(9)
C94A 0.034(11) 0.028(9) 0.033(9) 0.016(7) -0.015(8) -0.018(8)
C95A 0.019(9) 0.036(9) 0.052(10) 0.005(7) -0.006(7) -0.018(7)
C96A 0.051(11) 0.045(8) 0.048(9) 0.009(7) -0.027(8) -0.041(8)
C97A 0.104(18) 0.031(9) 0.028(8) -0.004(7) 0.002(9) -0.055(11)
C98A 0.11(2) 0.043(13) 0.043(13) 0.001(10) -0.023(12) 0.000(12)
C92B 0.049(14) 0.028(8) 0.079(14) -0.012(9) 0.016(11) -0.006(9)
C93B 0.058(16) 0.074(14) 0.063(13) -0.013(11) -0.022(11) -0.009(11)
C94B 0.018(10) 0.094(16) 0.044(11) -0.003(10) 0.005(8) -0.009(9)
C95B 0.025(11) 0.10(2) 0.041(13) -0.035(12) 0.010(9) -0.003(10)
C96B 0.10(2) 0.105(16) 0.079(14) -0.044(12) 0.001(13) -0.055(15)
C97B 0.13(2) 0.052(14) 0.060(13) -0.013(10) -0.027(14) -0.056(14)
C98B 0.13(3) 0.055(16) 0.064(15) -0.019(12) 0.050(15) -0.031(17)

loop_
_atom_type_symbol
_atom_type_description
_atom_type_scat_dispersion_real
_atom_type_scat_dispersion_imag
_atom_type_scat_source
C C 0.0033 0.0016 'International Tables Vol C Tables 4.2.6.8 and 6.1.1.4'
H H 0.0000 0.0000 'International Tables Vol C Tables 4.2.6.8 and 6.1.1.4'
N N 0.0061 0.0033 'International Tables Vol C Tables 4.2.6.8 and 6.1.1.4'
Br Br -0.2901 2.4595 'International Tables Vol C Tables 4.2.6.8 and 6.1.1.4'

loop_
_geom_angle_atom_site_label_1
_geom_angle_atom_site_label_2
_geom_angle_atom_site_label_3
_geom_angle
C12 N1 C1 108.4(4)
C12 N1 C15 127.9(4)
C1 N1 C15 123.7(4)
C2 C1 N1 129.1(5)
C2 C1 C6 122.2(5)
N1 C1 C6 108.7(4)
C1 C2 C3 119.0(5)
C1 C2 H2 120.5
C3 C2 H2 120.5
C2 C3 C4 117.7(5)
C2 C3 C77 120.6(5)
C4 C3 C77 121.6(4)
C5 C4 C3 123.2(5)
C5 C4 Br1 117.6(4)
C3 C4 Br1 119.2(4)
C4 C5 C6 118.8(5)
C4 C5 H5 120.6
C6 C5 H5 120.6
C5 C6 C1 119.0(5)
C5 C6 C7 133.6(5)
C1 C6 C7 107.4(4)
C8 C7 C12 119.8(5)
C8 C7 C6 133.9(5)
C12 C7 C6 106.3(5)
C7 C8 C9 118.9(5)
C7 C8 H8 120.5
C9 C8 H8 120.5
C8 C9 C10 121.5(5)
C8 C9 Br2 118.4(4)
C10 C9 Br2 120.1(4)
C11 C10 C9 119.8(5)
C11 C10 C13 119.3(5)
C9 C10 C13 120.8(5)
C10 C11 C12 119.2(5)
C10 C11 H11 120.4
C12 C11 H11 120.4
N1 C12 C11 130.2(5)
N1 C12 C7 109.2(4)
C11 C12 C7 120.6(5)
C14 C13 C10 130.1(5)
C14 C13 H13 115.0
C10 C13 H13 115.0
C13 C14 C24 130.6(5)
C13 C14 H14 114.7
C24 C14 H14 114.7
C21 C15 C16 119.8(5)
C21 C15 N1 119.6(5)
C16 C15 N1 120.5(5)
C15 C16 C17 120.6(6)
C15 C16 H16 119.7
C17 C16 H16 119.7
C16 C17 C18 120.1(5)
C16 C17 H17 120.0
C18 C17 H17 120.0
C20 C18 C17 118.7(5)
C20 C18 C19 121.0(6)
C17 C18 C19 120.3(6)
C18 C19 H19A 109.5
C18 C19 H19B 109.5
H19A C19 H19B 109.5
C18 C19 H19C 109.5
H19A C19 H19C 109.5
H19B C19 H19C 109.5
C18 C20 C21 121.3(6)
C18 C20 H20 119.3
C21 C20 H20 119.3
C15 C21 C20 119.5(5)
C15 C21 H21 120.3
C20 C21 H21 120.3
C22 N2 C33 108.5(4)
C22 N2 C36 125.8(4)
C33 N2 C36 125.5(4)
C23 C22 N2 129.2(4)
C23 C22 C27 121.6(4)
N2 C22 C27 109.1(4)
C24 C23 C22 120.0(5)
C24 C23 H23 120.0
C22 C23 H23 120.0
C23 C24 C25 117.6(5)
C23 C24 C14 122.7(4)
C25 C24 C14 119.8(4)
C26 C25 C24 123.2(4)
C26 C25 Br3 115.4(4)
C24 C25 Br3 121.2(4)
C25 C26 C27 118.7(5)
C25 C26 H26 120.6
C27 C26 H26 120.6
C22 C27 C26 118.9(5)
C22 C27 C28 107.2(4)
C26 C27 C28 133.8(5)
C29 C28 C33 119.5(5)
C29 C28 C27 133.8(5)
C33 C28 C27 106.7(4)
C30 C29 C28 118.9(5)
C30 C29 H29 120.6
C28 C29 H29 120.6
C29 C30 C31 121.9(5)
C29 C30 Br4 119.4(4)
C31 C30 Br4 118.7(4)
C32 C31 C30 119.6(5)
C32 C31 C34 120.5(4)
C30 C31 C34 119.8(5)
C33 C32 C31 119.1(5)
C33 C32 H32 120.4
C31 C32 H32 120.4
C32 C33 N2 130.5(5)
C32 C33 C28 121.0(5)
N2 C33 C28 108.5(4)
C35 C34 C31 128.9(5)
C35 C34 H34 115.6
C31 C34 H34 115.6
C34 C35 C45 127.6(5)
C34 C35 H35 116.2
C45 C35 H35 116.2
C37 C36 C42 119.2(5)
C37 C36 N2 120.4(4)
C42 C36 N2 120.4(4)
C36 C37 C38 119.4(5)
C36 C37 H37 120.3
C38 C37 H37 120.3
C39 C38 C37 122.2(5)
C39 C38 H38 118.9
C37 C38 H38 118.9
C41 C39 C38 117.2(5)
C41 C39 C40 121.8(5)
C38 C39 C40 120.9(5)
C39 C40 H40A 109.5
C39 C40 H40B 109.5
H40A C40 H40B 109.5
C39 C40 H40C 109.5
H40A C40 H40C 109.5
H40B C40 H40C 109.5
C39 C41 C42 121.7(5)
C39 C41 H41 119.1
C42 C41 H41 119.1
C41 C42 C36 120.2(5)
C41 C42 H42 119.9
C36 C42 H42 119.9
C54 N3 C43 108.7(4)
C54 N3 C57 126.7(4)
C43 N3 C57 124.1(4)
C44 C43 N3 129.8(5)
C44 C43 C48 122.0(5)
N3 C43 C48 108.1(4)
C43 C44 C45 119.8(5)
C43 C44 H44 120.1
C45 C44 H44 120.1
C44 C45 C46 117.5(5)
C44 C45 C35 120.8(5)
C46 C45 C35 121.6(5)
C47 C46 C45 123.0(4)
C47 C46 Br5 118.0(4)
C45 C46 Br5 119.0(4)
C46 C47 C48 119.0(5)
C46 C47 H47 120.5
C48 C47 H47 120.5
C47 C48 C43 118.5(5)
C47 C48 C49 134.4(5)
C43 C48 C49 107.1(4)
C50 C49 C54 119.9(5)
C50 C49 C48 132.7(5)
C54 C49 C48 107.4(4)
C51 C50 C49 118.0(5)
C51 C50 H50 121.0
C49 C50 H50 121.0
C50 C51 C52 122.8(5)
C50 C51 Br6 116.4(4)
C52 C51 Br6 120.9(4)
C53 C52 C51 118.6(4)
C53 C52 C55 119.2(4)
C51 C52 C55 122.1(5)
C52 C53 C54 119.6(4)
C52 C53 H53 120.2
C54 C53 H53 120.2
N3 C54 C53 130.1(5)
N3 C54 C49 108.7(4)
C53 C54 C49 121.2(5)
C56 C55 C52 130.5(5)
C56 C55 H55 114.8
C52 C55 H55 114.8
C55 C56 C66 130.4(5)
C55 C56 H56 114.8
C66 C56 H56 114.8
C63 C57 C58 120.4(5)
C63 C57 N3 120.2(5)
C58 C57 N3 119.4(5)
C57 C58 C59 118.6(6)
C57 C58 H58 120.7
C59 C58 H58 120.7
C60 C59 C58 121.8(5)
C60 C59 H59 119.1
C58 C59 H59 119.1
C62 C60 C59 118.3(5)
C62 C60 C61 120.9(6)
C59 C60 C61 120.8(5)
C60 C61 H61A 109.5
C60 C61 H61B 109.5
H61A C61 H61B 109.5
C60 C61 H61C 109.5
H61A C61 H61C 109.5
H61B C61 H61C 109.5
C60 C62 C63 121.1(6)
C60 C62 H62 119.5
C63 C62 H62 119.5
C57 C63 C62 119.9(5)
C57 C63 H63 120.1
C62 C63 H63 120.1
C64 N4 C75 108.3(4)
C64 N4 C78 124.9(4)
C75 N4 C78 126.6(4)
C65 C64 N4 128.4(4)
C65 C64 C69 122.3(5)
N4 C64 C69 109.2(5)
C64 C65 C66 120.5(5)
C64 C65 H65 119.7
C66 C65 H65 119.7
C65 C66 C67 116.3(5)
C65 C66 C56 122.0(5)
C67 C66 C56 121.6(5)
C68 C67 C66 123.9(5)
C68 C67 Br7 115.5(4)
C66 C67 Br7 120.6(4)
C67 C68 C69 118.9(5)
C67 C68 H68 120.6
C69 C68 H68 120.6
C68 C69 C64 117.9(5)
C68 C69 C70 135.2(5)
C64 C69 C70 106.9(5)
C71 C70 C75 118.9(5)
C71 C70 C69 134.4(5)
C75 C70 C69 106.7(4)
C72 C71 C70 119.1(5)
C72 C71 H71 120.4
C70 C71 H71 120.4
C71 C72 C73 122.7(5)
C71 C72 Br8 117.2(4)
C73 C72 Br8 120.1(4)
C74 C73 C72 118.6(5)
C74 C73 C76 121.1(5)
C72 C73 C76 120.2(5)
C73 C74 C75 119.3(5)
C73 C74 H74 120.4
C75 C74 H74 120.4
N4 C75 C74 129.8(5)
N4 C75 C70 108.9(5)
C74 C75 C70 121.3(5)
C77 C76 C73 130.3(5)
C77 C76 H76 114.9
C73 C76 H76 114.9
C76 C77 C3 129.2(5)
C76 C77 H77 115.4
C3 C77 H77 115.4
C79 C78 C84 120.2(5)
C79 C78 N4 120.4(5)
C84 C78 N4 119.3(4)
C78 C79 C80 119.2(5)
C78 C79 H79 120.4
C80 C79 H79 120.4
C81 C80 C79 121.7(5)
C81 C80 H80 119.1
C79 C80 H80 119.1
C83 C81 C80 118.2(5)
C83 C81 C82 121.6(5)
C80 C81 C82 120.2(5)
C81 C82 H82A 109.5
C81 C82 H82B 109.5
H82A C82 H82B 109.5
C81 C82 H82C 109.5
H82A C82 H82C 109.5
H82B C82 H82C 109.5
C81 C83 C84 121.3(5)
C81 C83 H83 119.3
C84 C83 H83 119.3
C78 C84 C83 119.2(5)
C78 C84 H84 120.4
C83 C84 H84 120.4
C90 C85 C86 116.9(6)
C90 C85 C91 120.4(6)
C86 C85 C91 122.7(6)
C87 C86 C85 120.9(7)
C87 C86 H86 119.5
C85 C86 H86 119.5
C88 C87 C86 120.3(6)
C88 C87 H87 119.8
C86 C87 H87 119.8
C89 C88 C87 119.9(7)
C89 C88 H88 120.1
C87 C88 H88 120.1
C88 C89 C90 119.0(7)
C88 C89 H89 120.5
C90 C89 H89 120.5
C85 C90 C89 123.0(7)
C85 C90 H90 118.5
C89 C90 H90 118.5
C85 C91 H91A 109.5
C85 C91 H91B 109.5
H91A C91 H91B 109.5
C85 C91 H91C 109.5
H91A C91 H91C 109.5
H91B C91 H91C 109.5
C93A C92A C97A 120.0
C93A C92A C98A 123.2(12)
C97A C92A C98A 116.7(12)
C94A C93A C92A 120.0
C94A C93A H93A 120.0
C92A C93A H93A 120.0
C93A C94A C95A 120.0
C93A C94A H94A 120.0
C95A C94A H94A 120.0
C94A C95A C96A 120.0
C94A C95A H95A 120.0
C96A C95A H95A 120.0
C97A C96A C95A 120.0
C97A C96A H96A 120.0
C95A C96A H96A 120.0
C96A C97A C92A 120.0
C96A C97A H97A 120.0
C92A C97A H97A 120.0
C93B C92B C97B 120.0
C93B C92B C98B 125.9(16)
C97B C92B C98B 113.9(16)
C94B C93B C92B 120.0
C94B C93B H93B 120.0
C92B C93B H93B 120.0
C93B C94B C95B 120.0
C93B C94B H94B 120.0
C95B C94B H94B 120.0
C94B C95B C96B 120.0
C94B C95B H95B 120.0
C96B C95B H95B 120.0
C97B C96B C95B 120.0
C97B C96B H96B 120.0
C95B C96B H96B 120.0
C96B C97B C92B 120.0
C96B C97B H97B 120.0
C92B C97B H97B 120.0
C92B C98B H98D 109.5
C92B C98B H98E 109.5
H98D C98B H98E 109.5
C92B C98B H98F 109.5
H98D C98B H98F 109.5
H98E C98B H98F 109.5

loop_
_geom_bond_atom_site_label_1
_geom_bond_atom_site_label_2
_geom_bond_distance
Br1 C4 1.904(5)
Br2 C9 1.899(5)
Br3 C25 1.908(5)
Br4 C30 1.887(5)
Br5 C46 1.898(5)
Br6 C51 1.894(5)
Br7 C67 1.927(5)
Br8 C72 1.909(5)
N1 C12 1.389(6)
N1 C1 1.404(6)
N1 C15 1.437(7)
C1 C2 1.385(7)
C1 C6 1.408(7)
C2 C3 1.409(7)
C2 H2 0.9500
C3 C4 1.409(7)
C3 C77 1.479(7)
C4 C5 1.378(7)
C5 C6 1.390(7)
C5 H5 0.9500
C6 C7 1.445(7)
C7 C8 1.382(7)
C7 C12 1.422(7)
C8 C9 1.392(7)
C8 H8 0.9500
C9 C10 1.404(8)
C10 C11 1.384(7)
C10 C13 1.506(7)
C11 C12 1.396(7)
C11 H11 0.9500
C13 C14 1.326(7)
C13 H13 0.9500
C14 C24 1.475(7)
C14 H14 0.9500
C15 C21 1.371(8)
C15 C16 1.385(7)
C16 C17 1.386(8)
C16 H16 0.9500
C17 C18 1.392(9)
C17 H17 0.9500
C18 C20 1.376(8)
C18 C19 1.518(8)
C19 H19A 0.9800
C19 H19B 0.9800
C19 H19C 0.9800
C20 C21 1.400(8)
C20 H20 0.9500
C21 H21 0.9500
N2 C22 1.392(6)
N2 C33 1.397(6)
N2 C36 1.430(6)
C22 C23 1.391(7)
C22 C27 1.403(7)
C23 C24 1.391(6)
C23 H23 0.9500
C24 C25 1.416(7)
C25 C26 1.368(7)
C26 C27 1.407(7)
C26 H26 0.9500
C27 C28 1.442(7)
C28 C29 1.398(7)
C28 C33 1.420(7)
C29 C30 1.381(7)
C29 H29 0.9500
C30 C31 1.401(7)
C31 C32 1.397(7)
C31 C34 1.487(7)
C32 C33 1.386(7)
C32 H32 0.9500
C34 C35 1.339(7)
C34 H34 0.9500
C35 C45 1.459(7)
C35 H35 0.9500
C36 C37 1.384(7)
C36 C42 1.385(7)
C37 C38 1.389(7)
C37 H37 0.9500
C38 C39 1.386(8)
C38 H38 0.9500
C39 C41 1.381(7)
C39 C40 1.508(7)
C40 H40A 0.9800
C40 H40B 0.9800
C40 H40C 0.9800
C41 C42 1.384(7)
C41 H41 0.9500
C42 H42 0.9500
N3 C54 1.389(6)
N3 C43 1.404(6)
N3 C57 1.435(6)
C43 C44 1.382(7)
C43 C48 1.419(7)
C44 C45 1.402(7)
C44 H44 0.9500
C45 C46 1.417(7)
C46 C47 1.385(7)
C47 C48 1.394(7)
C47 H47 0.9500
C48 C49 1.430(7)
C49 C50 1.393(7)
C49 C54 1.411(7)
C50 C51 1.387(7)
C50 H50 0.9500
C51 C52 1.413(7)
C52 C53 1.384(7)
C52 C55 1.502(7)
C53 C54 1.391(7)
C53 H53 0.9500
C55 C56 1.335(7)
C55 H55 0.9500
C56 C66 1.472(7)
C56 H56 0.9500
C57 C63 1.384(8)
C57 C58 1.391(7)
C58 C59 1.395(7)
C58 H58 0.9500
C59 C60 1.386(8)
C59 H59 0.9500
C60 C62 1.386(8)
C60 C61 1.511(7)
C61 H61A 0.9800
C61 H61B 0.9800
C61 H61C 0.9800
C62 C63 1.387(7)
C62 H62 0.9500
C63 H63 0.9500
N4 C64 1.388(6)
N4 C75 1.393(6)
N4 C78 1.430(6)
C64 C65 1.380(7)
C64 C69 1.410(7)
C65 C66 1.394(7)
C65 H65 0.9500
C66 C67 1.415(7)
C67 C68 1.377(7)
C68 C69 1.399(7)
C68 H68 0.9500
C69 C70 1.436(7)
C70 C71 1.393(7)
C70 C75 1.417(7)
C71 C72 1.378(8)
C71 H71 0.9500
C72 C73 1.404(7)
C73 C74 1.390(7)
C73 C76 1.483(7)
C74 C75 1.398(7)
C74 H74 0.9500
C76 C77 1.327(8)
C76 H76 0.9500
C77 H77 0.9500
C78 C79 1.376(7)
C78 C84 1.386(7)
C79 C80 1.384(7)
C79 H79 0.9500
C80 C81 1.378(8)
C80 H80 0.9500
C81 C83 1.376(8)
C81 C82 1.509(7)
C82 H82A 0.9800
C82 H82B 0.9800
C82 H82C 0.9800
C83 C84 1.389(7)
C83 H83 0.9500
C84 H84 0.9500
C85 C90 1.377(9)
C85 C86 1.393(8)
C85 C91 1.495(8)
C86 C87 1.386(9)
C86 H86 0.9500
C87 C88 1.383(10)
C87 H87 0.9500
C88 C89 1.366(10)
C88 H88 0.9500
C89 C90 1.389(9)
C89 H89 0.9500
C90 H90 0.9500
C91 H91A 0.9800
C91 H91B 0.9800
C91 H91C 0.9800
C92A C93A 1.3900
C92A C97A 1.3900
C92A C98A 1.49(3)
C93A C94A 1.3900
C93A H93A 0.9500
C94A C95A 1.3900
C94A H94A 0.9500
C95A C96A 1.3900
C95A H95A 0.9500
C96A C97A 1.3900
C96A H96A 0.9500
C97A H97A 0.9500
C98A H98A 0.9800
C98A H98B 0.9800
C98A H98C 0.9800
C92B C93B 1.3900
C92B C97B 1.3900
C92B C98B 1.45(2)
C93B C94B 1.3900
C93B H93B 0.9500
C94B C95B 1.3900
C94B H94B 0.9500
C95B C96B 1.3900
C95B H95B 0.9500
C96B C97B 1.3900
C96B H96B 0.9500
C97B H97B 0.9500
C98B H98D 0.9800
C98B H98E 0.9800
C98B H98F 0.9800

loop_
_geom_hbond_atom_site_label_D
_geom_hbond_atom_site_label_H
_geom_hbond_atom_site_label_A
_geom_hbond_distance_DH
_geom_hbond_distance_HA
_geom_hbond_distance_DA
_geom_hbond_angle_DHA
_geom_hbond_site_symmetry_A
C47 H47 Br5 0.95 3.08 3.899(5) 144.8 2_565
C68 H68 Br6 0.95 3.07 3.961(5) 157.2 2_566
C71 H71 Br6 0.95 2.75 3.683(5) 169.3 2_566

loop_
_geom_torsion_atom_site_label_1
_geom_torsion_atom_site_label_2
_geom_torsion_atom_site_label_3
_geom_torsion_atom_site_label_4
_geom_torsion
C12 N1 C1 C2 -177.1(5)
C15 N1 C1 C2 1.0(9)
C12 N1 C1 C6 2.3(6)
C15 N1 C1 C6 -179.6(5)
N1 C1 C2 C3 -178.9(5)
C6 C1 C2 C3 1.8(8)
C1 C2 C3 C4 -1.0(8)
C1 C2 C3 C77 -176.2(5)
C2 C3 C4 C5 -0.7(8)
C77 C3 C4 C5 174.4(5)
C2 C3 C4 Br1 178.7(4)
C77 C3 C4 Br1 -6.2(7)
C3 C4 C5 C6 1.7(8)
Br1 C4 C5 C6 -177.8(4)
C4 C5 C6 C1 -0.9(8)
C4 C5 C6 C7 -176.9(6)
C2 C1 C6 C5 -0.8(8)
N1 C1 C6 C5 179.7(5)
C2 C1 C6 C7 176.2(5)
N1 C1 C6 C7 -3.2(6)
C5 C6 C7 C8 -0.4(11)
C1 C6 C7 C8 -176.8(6)
C5 C6 C7 C12 179.4(6)
C1 C6 C7 C12 3.0(6)
C12 C7 C8 C9 0.1(8)
C6 C7 C8 C9 179.8(6)
C7 C8 C9 C10 3.2(8)
C7 C8 C9 Br2 -176.7(4)
C8 C9 C10 C11 -3.8(8)
Br2 C9 C10 C11 176.1(4)
C8 C9 C10 C13 180.0(5)
Br2 C9 C10 C13 -0.1(7)
C9 C10 C11 C12 1.1(8)
C13 C10 C11 C12 177.4(5)
C1 N1 C12 C11 -179.4(6)
C15 N1 C12 C11 2.6(9)
C1 N1 C12 C7 -0.4(6)
C15 N1 C12 C7 -178.3(5)
C10 C11 C12 N1 -179.0(5)
C10 C11 C12 C7 2.1(8)
C8 C7 C12 N1 178.2(5)
C6 C7 C12 N1 -1.6(6)
C8 C7 C12 C11 -2.7(8)
C6 C7 C12 C11 177.5(5)
C11 C10 C13 C14 97.7(7)
C9 C10 C13 C14 -86.0(8)
C10 C13 C14 C24 1.4(11)
C12 N1 C15 C21 -133.0(6)
C1 N1 C15 C21 49.3(7)
C12 N1 C15 C16 49.5(8)
C1 N1 C15 C16 -128.2(5)
C21 C15 C16 C17 1.1(8)
N1 C15 C16 C17 178.5(5)
C15 C16 C17 C18 -2.9(8)
C16 C17 C18 C20 2.9(8)
C16 C17 C18 C19 -177.7(5)
C17 C18 C20 C21 -1.0(8)
C19 C18 C20 C21 179.5(5)
C16 C15 C21 C20 0.7(8)
N1 C15 C21 C20 -176.7(5)
C18 C20 C21 C15 -0.8(8)
C33 N2 C22 C23 175.6(5)
C36 N2 C22 C23 -9.3(9)
C33 N2 C22 C27 -0.7(6)
C36 N2 C22 C27 174.4(5)
N2 C22 C23 C24 -175.9(5)
C27 C22 C23 C24 0.0(8)
C22 C23 C24 C25 0.9(8)
C22 C23 C24 C14 179.8(5)
C13 C14 C24 C23 0.1(10)
C13 C14 C24 C25 179.0(6)
C23 C24 C25 C26 -1.0(8)
C14 C24 C25 C26 -179.9(5)
C23 C24 C25 Br3 175.8(4)
C14 C24 C25 Br3 -3.1(7)
C24 C25 C26 C27 0.1(8)
Br3 C25 C26 C27 -176.8(4)
C23 C22 C27 C26 -0.9(8)
N2 C22 C27 C26 175.8(5)
C23 C22 C27 C28 -176.9(5)
N2 C22 C27 C28 -0.3(6)
C25 C26 C27 C22 0.8(8)
C25 C26 C27 C28 175.6(5)
C22 C27 C28 C29 -179.5(6)
C26 C27 C28 C29 5.3(10)
C22 C27 C28 C33 1.1(6)
C26 C27 C28 C33 -174.1(6)
C33 C28 C29 C30 0.9(8)
C27 C28 C29 C30 -178.4(5)
C28 C29 C30 C31 0.1(8)
C28 C29 C30 Br4 -179.3(4)
C29 C30 C31 C32 -1.8(8)
Br4 C30 C31 C32 177.5(4)
C29 C30 C31 C34 174.7(5)
Br4 C30 C31 C34 -5.9(7)
C30 C31 C32 C33 2.5(8)
C34 C31 C32 C33 -174.0(5)
C31 C32 C33 N2 179.5(5)
C31 C32 C33 C28 -1.6(8)
C22 N2 C33 C32 -179.6(5)
C36 N2 C33 C32 5.3(9)
C22 N2 C33 C28 1.4(6)
C36 N2 C33 C28 -173.7(5)
C29 C28 C33 C32 -0.2(8)
C27 C28 C33 C32 179.3(5)
C29 C28 C33 N2 179.0(5)
C27 C28 C33 N2 -1.6(6)
C32 C31 C34 C35 -55.4(8)
C30 C31 C34 C35 128.1(6)
C31 C34 C35 C45 -8.7(10)
C22 N2 C36 C37 135.5(5)
C33 N2 C36 C37 -50.2(8)
C22 N2 C36 C42 -45.3(8)
C33 N2 C36 C42 129.0(6)
C42 C36 C37 C38 -2.1(8)
N2 C36 C37 C38 177.1(5)
C36 C37 C38 C39 1.3(9)
C37 C38 C39 C41 0.6(9)
C37 C38 C39 C40 -176.7(6)
C38 C39 C41 C42 -1.7(9)
C40 C39 C41 C42 175.6(6)
C39 C41 C42 C36 0.9(9)
C37 C36 C42 C41 1.1(8)
N2 C36 C42 C41 -178.2(5)
C54 N3 C43 C44 -177.5(6)
C57 N3 C43 C44 9.4(9)
C54 N3 C43 C48 -1.7(6)
C57 N3 C43 C48 -174.7(5)
N3 C43 C44 C45 179.1(5)
C48 C43 C44 C45 3.7(8)
C43 C44 C45 C46 -3.8(8)
C43 C44 C45 C35 -179.6(5)
C34 C35 C45 C44 -30.2(9)
C34 C35 C45 C46 154.1(6)
C44 C45 C46 C47 1.1(8)
C35 C45 C46 C47 176.9(5)
C44 C45 C46 Br5 179.1(4)
C35 C45 C46 Br5 -5.1(7)
C45 C46 C47 C48 1.8(8)
Br5 C46 C47 C48 -176.2(4)
C46 C47 C48 C43 -2.0(8)
C46 C47 C48 C49 178.5(6)
C44 C43 C48 C47 -0.7(8)
N3 C43 C48 C47 -177.0(5)
C44 C43 C48 C49 178.9(5)
N3 C43 C48 C49 2.6(6)
C47 C48 C49 C50 -3.5(11)
C43 C48 C49 C50 176.9(6)
C47 C48 C49 C54 176.9(6)
C43 C48 C49 C54 -2.6(6)
C54 C49 C50 C51 -1.3(8)
C48 C49 C50 C51 179.2(6)
C49 C50 C51 C52 0.7(8)
C49 C50 C51 Br6 -179.7(4)
C50 C51 C52 C53 -0.4(8)
Br6 C51 C52 C53 -179.9(4)
C50 C51 C52 C55 -176.2(5)
Br6 C51 C52 C55 4.3(7)
C51 C52 C53 C54 0.7(8)
C55 C52 C53 C54 176.5(5)
C43 N3 C54 C53 -179.5(5)
C57 N3 C54 C53 -6.7(9)
C43 N3 C54 C49 0.0(6)
C57 N3 C54 C49 172.8(5)
C52 C53 C54 N3 178.2(5)
C52 C53 C54 C49 -1.3(8)
C50 C49 C54 N3 -178.0(5)
C48 C49 C54 N3 1.7(6)
C50 C49 C54 C53 1.6(8)
C48 C49 C54 C53 -178.8(5)
C53 C52 C55 C56 103.8(7)
C51 C52 C55 C56 -80.5(8)
C52 C55 C56 C66 2.4(10)
C54 N3 C57 C63 -125.6(6)
C43 N3 C57 C63 46.2(7)
C54 N3 C57 C58 52.7(7)
C43 N3 C57 C58 -135.5(5)
C63 C57 C58 C59 0.9(8)
N3 C57 C58 C59 -177.4(5)
C57 C58 C59 C60 -1.6(8)
C58 C59 C60 C62 0.7(8)
C58 C59 C60 C61 -179.8(5)
C59 C60 C62 C63 0.9(8)
C61 C60 C62 C63 -178.6(5)
C58 C57 C63 C62 0.6(8)
N3 C57 C63 C62 178.9(5)
C60 C62 C63 C57 -1.5(8)
C75 N4 C64 C65 174.7(5)
C78 N4 C64 C65 -0.9(9)
C75 N4 C64 C69 -1.9(6)
C78 N4 C64 C69 -177.5(5)
N4 C64 C65 C66 -178.1(5)
C69 C64 C65 C66 -1.9(8)
C64 C65 C66 C67 -2.3(8)
C64 C65 C66 C56 176.0(5)
C55 C56 C66 C65 -2.2(9)
C55 C56 C66 C67 176.0(5)
C65 C66 C67 C68 4.7(8)
C56 C66 C67 C68 -173.7(5)
C65 C66 C67 Br7 -174.5(4)
C56 C66 C67 Br7 7.1(7)
C66 C67 C68 C69 -2.7(8)
Br7 C67 C68 C69 176.5(4)
C67 C68 C69 C64 -1.6(8)
C67 C68 C69 C70 176.9(6)
C65 C64 C69 C68 3.9(8)
N4 C64 C69 C68 -179.2(5)
C65 C64 C69 C70 -175.0(5)
N4 C64 C69 C70 1.9(6)
C68 C69 C70 C71 -2.5(11)
C64 C69 C70 C71 176.1(6)
C68 C69 C70 C75 -179.8(6)
C64 C69 C70 C75 -1.2(6)
C75 C70 C71 C72 -0.3(8)
C69 C70 C71 C72 -177.3(6)
C70 C71 C72 C73 -2.1(8)
C70 C71 C72 Br8 178.0(4)
C71 C72 C73 C74 2.6(8)
Br8 C72 C73 C74 -177.4(4)
C71 C72 C73 C76 -179.2(5)
Br8 C72 C73 C76 0.7(7)
C72 C73 C74 C75 -0.7(7)
C76 C73 C74 C75 -178.9(5)
C64 N4 C75 C74 -178.7(5)
C78 N4 C75 C74 -3.1(9)
C64 N4 C75 C70 1.1(6)
C78 N4 C75 C70 176.7(5)
C73 C74 C75 N4 178.2(5)
C73 C74 C75 C70 -1.6(8)
C71 C70 C75 N4 -177.7(5)
C69 C70 C75 N4 0.0(6)
C71 C70 C75 C74 2.1(8)
C69 C70 C75 C74 179.9(5)
C74 C73 C76 C77 -46.4(8)
C72 C73 C76 C77 135.5(6)
C73 C76 C77 C3 -6.4(10)
C2 C3 C77 C76 -32.7(8)
C4 C3 C77 C76 152.3(6)
C64 N4 C78 C79 120.3(6)
C75 N4 C78 C79 -54.6(8)
C64 N4 C78 C84 -58.7(8)
C75 N4 C78 C84 126.5(6)
C84 C78 C79 C80 -1.8(9)
N4 C78 C79 C80 179.2(5)
C78 C79 C80 C81 0.0(10)
C79 C80 C81 C83 2.6(10)
C79 C80 C81 C82 -176.0(6)
C80 C81 C83 C84 -3.6(9)
C82 C81 C83 C84 175.1(6)
C79 C78 C84 C83 0.9(9)
N4 C78 C84 C83 179.9(5)
C81 C83 C84 C78 1.8(9)
C90 C85 C86 C87 -1.0(8)
C91 C85 C86 C87 177.6(5)
C85 C86 C87 C88 0.1(9)
C86 C87 C88 C89 2.0(10)
C87 C88 C89 C90 -3.2(10)
C86 C85 C90 C89 -0.2(9)
C91 C85 C90 C89 -178.9(5)
C88 C89 C90 C85 2.3(10)
C98A C92A C93A C94A 177.8(15)
C98A C92A C97A C96A -177.9(14)
C98B C92B C93B C94B -175.1(18)
C98B C92B C97B C96B 175.7(16)
